data_2222407
loop_
_publ_author_name
'Xu, Kan'
'Zhang, Bing-Yu'
'Nie, Jing-Jing'
'Xu, Duan-Jun'

_publ_section_title
;
 4-Acetylpyridine--fumaric acid (2/1)
;
_journal_coeditor_code NG2588
_journal_issue 7
_journal_name_full 'Acta Crystallographica Section E'
_journal_page_first o1467
_journal_paper_doi 10.1107/S1600536809020480
_journal_volume 65
_journal_year 2009
_chemical_formula_iupac '2C7 H7 N O , C4 H4 O4'
_chemical_formula_moiety '2C7 H7 N O , C4 H4 O4'
_chemical_formula_sum 'C18 H18 N2 O6'
_chemical_formula_weight 358.34
_chemical_name_systematic
;
4-Acetylpyridine--fumaric acid (2/1)
;
_space_group_IT_number 2
_symmetry_cell_setting triclinic
_symmetry_space_group_name_Hall '-P 1'
_symmetry_space_group_name_H-M 'P -1'
_atom_sites_solution_hydrogens geom
_atom_sites_solution_primary direct
_atom_sites_solution_secondary difmap
_audit_creation_method SHELXL97
_cell_angle_alpha 87.925(4)
_cell_angle_beta 89.941(3)
_cell_angle_gamma 83.141(4)
_cell_formula_units_Z 1
_cell_length_a 3.9062(5)
_cell_length_b 8.6809(13)
_cell_length_c 13.0909(18)
_cell_measurement_reflns_used 2308
_cell_measurement_temperature 294(2)
_cell_measurement_theta_max 24.6
_cell_measurement_theta_min 3.2
_cell_volume 440.44(11)
_computing_cell_refinement 'PROCESS-AUTO (Rigaku, 1998)'
_computing_data_collection 'PROCESS-AUTO (Rigaku, 1998)'
_computing_data_reduction 'CrystalStructure (Rigaku/MSC, 2002)'
_computing_molecular_graphics 'ORTEP-3 for Windows (Farrugia, 1997)'
_computing_publication_material 'WinGX (Farrugia, 1999)'
_computing_structure_refinement 'SHELXL97 (Sheldrick, 2008)'
_computing_structure_solution 'SIR92 (Altomare <i>et al.</i>,  1993)'
_diffrn_ambient_temperature 294(2)
_diffrn_measured_fraction_theta_full 0.997
_diffrn_measured_fraction_theta_max 0.997
_diffrn_measurement_device_type 'Rigaku R-AXIS RAPID IP'
_diffrn_measurement_method \w
_diffrn_radiation_monochromator graphite
_diffrn_radiation_source 'fine-focus sealed tube'
_diffrn_radiation_type MoK\a
_diffrn_radiation_wavelength 0.71073
_diffrn_reflns_av_R_equivalents 0.0301
_diffrn_reflns_av_sigmaI/netI 0.0456
_diffrn_reflns_limit_h_max 4
_diffrn_reflns_limit_h_min -4
_diffrn_reflns_limit_k_max 10
_diffrn_reflns_limit_k_min -10
_diffrn_reflns_limit_l_max 15
_diffrn_reflns_limit_l_min -15
_diffrn_reflns_number 3600
_diffrn_reflns_theta_full 25.20
_diffrn_reflns_theta_max 25.20
_diffrn_reflns_theta_min 3.11
_diffrn_standards_interval_count 0
_diffrn_standards_interval_time 0
_diffrn_standards_number 0
_exptl_absorpt_coefficient_mu 0.103
_exptl_absorpt_correction_type none
_exptl_crystal_colour colourless
_exptl_crystal_density_diffrn 1.351
_exptl_crystal_density_method 'not measured'
_exptl_crystal_description needle
_exptl_crystal_F_000 188
_exptl_crystal_size_max 0.30
_exptl_crystal_size_mid 0.11
_exptl_crystal_size_min 0.08
_refine_diff_density_max 0.189
_refine_diff_density_min -0.203
_refine_ls_extinction_coef 0.032(8)
_refine_ls_extinction_expression Fc^*^=kFc[1+0.001xFc^2^\l^3^/sin(2\q)]^-1/4^
_refine_ls_extinction_method 'SHELXL97 (Sheldrick, 2008)'
_refine_ls_goodness_of_fit_ref 1.183
_refine_ls_hydrogen_treatment mixed
_refine_ls_matrix_type full
_refine_ls_number_parameters 124
_refine_ls_number_reflns 1589
_refine_ls_number_restraints 0
_refine_ls_restrained_S_all 1.183
_refine_ls_R_factor_all 0.1153
_refine_ls_R_factor_gt 0.0398
_refine_ls_shift/su_max 0.001
_refine_ls_shift/su_mean 0.000
_refine_ls_structure_factor_coef Fsqd
_refine_ls_weighting_details 'calc w = 1/[\s^2^(Fo^2^)+(0.0527P)^2^+0.048P] where P=(Fo^2^+2Fc^2^)/3'
_refine_ls_weighting_scheme calc
_refine_ls_wR_factor_gt 0.1094
_refine_ls_wR_factor_ref 0.1427
_reflns_number_gt 798
_reflns_number_total 1589
_reflns_threshold_expression I>2\s(I)
_cod_data_source_file ng2588.cif
_cod_data_source_block I
_cod_database_code 2222407
_cod_database_fobs_code 2222407

loop_
_symmetry_equiv_pos_as_xyz
'x, y, z'
'-x, -y, -z'

loop_
_atom_site_type_symbol
_atom_site_label
_atom_site_fract_x
_atom_site_fract_y
_atom_site_fract_z
_atom_site_U_iso_or_equiv
_atom_site_adp_type
_atom_site_calc_flag
_atom_site_refinement_flags
_atom_site_occupancy
_atom_site_disorder_assembly
_atom_site_disorder_group
N N1 0.4491(6) 0.4588(3) 0.69775(18) 0.0630(7) Uani d . 1 . .
O O1 0.8832(6) 0.7499(3) 0.98158(16) 0.0900(8) Uani d . 1 . .
O O2 0.1660(6) 0.1037(2) 0.67034(15) 0.0775(7) Uani d . 1 . .
O O3 0.2584(6) 0.2870(3) 0.55473(16) 0.0764(7) Uani d . 1 . .
C C1 0.5832(8) 0.4178(4) 0.7899(2) 0.0733(9) Uani d . 1 . .
H H1 0.6122 0.3130 0.8097 0.088 Uiso calc R 1 . .
C C2 0.6807(7) 0.5230(3) 0.8573(2) 0.0651(9) Uani d . 1 . .
H H2 0.7765 0.4894 0.9204 0.078 Uiso calc R 1 . .
C C3 0.6342(6) 0.6786(3) 0.82954(19) 0.0494(7) Uani d . 1 . .
C C4 0.4891(6) 0.7228(3) 0.73526(19) 0.0546(7) Uani d . 1 . .
H H4 0.4508 0.8270 0.7145 0.065 Uiso calc R 1 . .
C C5 0.4019(7) 0.6088(4) 0.6724(2) 0.0612(8) Uani d . 1 . .
H H5 0.3048 0.6391 0.6089 0.073 Uiso calc R 1 . .
C C6 0.7453(7) 0.7954(3) 0.9018(2) 0.0562(8) Uani d . 1 . .
C C7 0.6902(7) 0.9624(3) 0.8712(2) 0.0653(9) Uani d . 1 . .
H H7A 0.7914 1.0212 0.9215 0.098 Uiso calc R 1 . .
H H7B 0.4474 0.9961 0.8664 0.098 Uiso calc R 1 . .
H H7C 0.7961 0.9784 0.8061 0.098 Uiso calc R 1 . .
C C8 0.1658(7) 0.1535(3) 0.5833(2) 0.0539(7) Uani d . 1 . .
C C9 0.0643(7) 0.0651(3) 0.4951(2) 0.0561(8) Uani d . 1 . .
H H9 0.0951 0.1057 0.4295 0.067 Uiso calc R 1 . .
H H3A 0.335(9) 0.337(5) 0.615(3) 0.131(14) Uiso d . 1 . .

loop_
_atom_site_aniso_label
_atom_site_aniso_U_11
_atom_site_aniso_U_22
_atom_site_aniso_U_33
_atom_site_aniso_U_12
_atom_site_aniso_U_13
_atom_site_aniso_U_23
N1 0.0771(16) 0.0500(17) 0.0641(16) -0.0142(12) -0.0009(13) -0.0083(13)
O1 0.1244(18) 0.0731(17) 0.0703(14) -0.0004(13) -0.0407(14) -0.0077(12)
O2 0.1167(18) 0.0640(15) 0.0548(13) -0.0234(12) -0.0138(12) 0.0004(11)
O3 0.1198(18) 0.0541(15) 0.0607(13) -0.0313(13) -0.0048(12) -0.0076(11)
C1 0.096(2) 0.046(2) 0.077(2) -0.0096(17) -0.0064(19) 0.0019(17)
C2 0.082(2) 0.052(2) 0.0610(19) -0.0053(15) -0.0123(16) 0.0030(15)
C3 0.0523(15) 0.0448(18) 0.0513(16) -0.0058(12) -0.0004(13) -0.0030(13)
C4 0.0682(17) 0.0451(17) 0.0512(16) -0.0100(13) -0.0046(14) -0.0014(13)
C5 0.0704(18) 0.057(2) 0.0566(18) -0.0100(15) -0.0086(15) -0.0024(15)
C6 0.0577(16) 0.057(2) 0.0541(18) -0.0048(13) -0.0047(14) -0.0051(14)
C7 0.0738(19) 0.054(2) 0.070(2) -0.0163(15) -0.0083(16) -0.0077(16)
C8 0.0604(16) 0.0446(18) 0.0567(18) -0.0048(13) -0.0084(14) -0.0063(14)
C9 0.0680(17) 0.0469(18) 0.0534(16) -0.0063(13) -0.0072(14) -0.0016(14)

loop_
_atom_type_symbol
_atom_type_description
_atom_type_scat_dispersion_real
_atom_type_scat_dispersion_imag
_atom_type_scat_source
C C 0.0033 0.0016 'International Tables Vol C Tables 4.2.6.8 and 6.1.1.4'
H H 0.0000 0.0000 'International Tables Vol C Tables 4.2.6.8 and 6.1.1.4'
N N 0.0061 0.0033 'International Tables Vol C Tables 4.2.6.8 and 6.1.1.4'
O O 0.0106 0.0060 'International Tables Vol C Tables 4.2.6.8 and 6.1.1.4'

loop_
_geom_angle_atom_site_label_1
_geom_angle_atom_site_label_2
_geom_angle_atom_site_label_3
_geom_angle_site_symmetry_1
_geom_angle_site_symmetry_3
_geom_angle
_geom_angle_publ_flag
C5 N1 C1 . . 117.3(3) ?
C8 O3 H3A . . 108(2) ?
N1 C1 C2 . . 123.2(3) ?
N1 C1 H1 . . 118.4 ?
C2 C1 H1 . . 118.4 ?
C3 C2 C1 . . 118.9(3) ?
C3 C2 H2 . . 120.5 ?
C1 C2 H2 . . 120.5 ?
C2 C3 C4 . . 118.4(2) ?
C2 C3 C6 . . 119.6(2) ?
C4 C3 C6 . . 122.0(3) ?
C3 C4 C5 . . 118.6(3) ?
C3 C4 H4 . . 120.7 ?
C5 C4 H4 . . 120.7 ?
N1 C5 C4 . . 123.5(3) ?
N1 C5 H5 . . 118.2 ?
C4 C5 H5 . . 118.2 ?
O1 C6 C7 . . 121.8(3) ?
O1 C6 C3 . . 119.3(3) ?
C7 C6 C3 . . 118.9(2) ?
C6 C7 H7A . . 109.5 ?
C6 C7 H7B . . 109.5 ?
H7A C7 H7B . . 109.5 ?
C6 C7 H7C . . 109.5 ?
H7A C7 H7C . . 109.5 ?
H7B C7 H7C . . 109.5 ?
O2 C8 O3 . . 124.8(3) ?
O2 C8 C9 . . 123.1(3) ?
O3 C8 C9 . . 112.2(3) ?
C9 C9 C8 2_556 . 123.6(3) ?
C9 C9 H9 2_556 . 118.2 ?
C8 C9 H9 . . 118.2 ?

loop_
_geom_bond_atom_site_label_1
_geom_bond_atom_site_label_2
_geom_bond_site_symmetry_2
_geom_bond_distance
_geom_bond_publ_flag
N1 C5 . 1.323(4) ?
N1 C1 . 1.335(4) ?
O1 C6 . 1.207(3) ?
O2 C8 . 1.204(3) ?
O3 C8 . 1.297(3) ?
O3 H3A . 0.97(4) ?
C1 C2 . 1.378(4) ?
C1 H1 . 0.9300 ?
C2 C3 . 1.377(4) ?
C2 H2 . 0.9300 ?
C3 C4 . 1.381(3) ?
C3 C6 . 1.512(4) ?
C4 C5 . 1.383(4) ?
C4 H4 . 0.9300 ?
C5 H5 . 0.9300 ?
C6 C7 . 1.481(4) ?
C7 H7A . 0.9600 ?
C7 H7B . 0.9600 ?
C7 H7C . 0.9600 ?
C8 C9 . 1.488(4) ?
C9 C9 2_556 1.293(5) ?
C9 H9 . 0.9300 ?

loop_
_geom_hbond_atom_site_label_D
_geom_hbond_atom_site_label_H
_geom_hbond_atom_site_label_A
_geom_hbond_site_symmetry_A
_geom_hbond_distance_DH
_geom_hbond_distance_HA
_geom_hbond_distance_DA
_geom_hbond_angle_DHA
_geom_hbond_publ_flag
O3 H3A N1 . 0.98(4) 1.64(4) 2.599(3) 166(4) y
C4 H4 O2 1_565 0.93 2.57 3.471(3) 164 no
C7 H7C O2 1_665 0.96 2.58 3.489(3) 158 no
